data_4348913
loop_
_publ_author_name
'Dong, Yanping'
'Yan, Pengfei'
'Zou, Xiaoyan'
'Li, Guangming'

_publ_section_title
;
 Azacyclo-auxiliary ligand-tuned SMMs of dibenzoylmethane Dy(iii)
 complexes
;
_journal_issue 9
_journal_name_full 'Inorganic Chemistry Frontiers'
_journal_page_first 827
_journal_paper_doi 10.1039/C5QI00079C
_journal_volume 2
_journal_year 2015
_chemical_formula_moiety 'C57 H41 Dy N2 O6'
_chemical_formula_sum 'C57 H41 Dy N2 O6'
_chemical_formula_weight 1012.42
_space_group_IT_number 14
_space_group_name_Hall '-P 2ybc'
_space_group_name_H-M_alt 'P 1 21/c 1'
_symmetry_cell_setting monoclinic
_symmetry_space_group_name_Hall '-P 2ybc'
_symmetry_space_group_name_H-M 'P 1 21/c 1'
_atom_sites_solution_hydrogens geom
_atom_sites_solution_primary direct
_atom_sites_solution_secondary difmap
_audit_creation_method SHELXL-97
_audit_update_record
;
2015-04-29 deposited with the CCDC.
2015-06-24 downloaded from the CCDC.
;
_cell_angle_alpha 90.00
_cell_angle_beta 97.169(3)
_cell_angle_gamma 90.00
_cell_formula_units_Z 8
_cell_length_a 30.1199(9)
_cell_length_b 19.6717(7)
_cell_length_c 19.7248(5)
_cell_measurement_temperature 293(2)
_cell_volume 11595.8(6)
_computing_structure_refinement 'SHELXL-97 (Sheldrick, 1997)'
_diffrn_ambient_temperature 293(2)
_diffrn_measured_fraction_theta_full 0.997
_diffrn_measured_fraction_theta_max 0.997
_diffrn_measurement_device_type 'multiwire proportional'
_diffrn_measurement_method 'phi and omega scans'
_diffrn_radiation_monochromator graphite
_diffrn_radiation_source 'fine-focus sealed tube'
_diffrn_radiation_type MoK\a
_diffrn_radiation_wavelength 0.71073
_diffrn_reflns_av_R_equivalents 0.0499
_diffrn_reflns_av_sigmaI/netI 0.0945
_diffrn_reflns_limit_h_max 35
_diffrn_reflns_limit_h_min -35
_diffrn_reflns_limit_k_max 23
_diffrn_reflns_limit_k_min -23
_diffrn_reflns_limit_l_max 23
_diffrn_reflns_limit_l_min -23
_diffrn_reflns_number 49256
_diffrn_reflns_theta_full 25.00
_diffrn_reflns_theta_max 25.00
_diffrn_reflns_theta_min 3.22
_exptl_absorpt_coefficient_mu 1.333
_exptl_absorpt_correction_T_max 0.766
_exptl_absorpt_correction_T_min 0.733
_exptl_absorpt_correction_type multi-scan
_exptl_absorpt_process_details sadabs(Sheldrick,1996)
_exptl_crystal_colour colourless
_exptl_crystal_density_diffrn 1.160
_exptl_crystal_density_method 'not measured'
_exptl_crystal_description block
_exptl_crystal_F_000 4088
_exptl_crystal_size_max 0.24
_exptl_crystal_size_mid 0.21
_exptl_crystal_size_min 0.20
_refine_diff_density_max 1.323
_refine_diff_density_min -0.826
_refine_diff_density_rms 0.089
_refine_ls_extinction_method none
_refine_ls_goodness_of_fit_ref 0.945
_refine_ls_hydrogen_treatment mixed
_refine_ls_matrix_type full
_refine_ls_number_parameters 1189
_refine_ls_number_reflns 20365
_refine_ls_number_restraints 1
_refine_ls_restrained_S_all 0.945
_refine_ls_R_factor_all 0.0987
_refine_ls_R_factor_gt 0.0577
_refine_ls_shift/su_max 0.003
_refine_ls_shift/su_mean 0.001
_refine_ls_structure_factor_coef Fsqd
_refine_ls_weighting_details 'calc w=1/[\s^2^(Fo^2^)+(0.0789P)^2^+0.0000P] where P=(Fo^2^+2Fc^2^)/3'
_refine_ls_weighting_scheme calc
_refine_ls_wR_factor_gt 0.1498
_refine_ls_wR_factor_ref 0.1712
_reflns_number_gt 12007
_reflns_number_total 20365
_reflns_threshold_expression >2sigma(I)
_cod_data_source_file c5qi00079c2.cif
_cod_data_source_block 2
_cod_original_sg_symbol_H-M 'P 21/c'
_cod_database_code 4348913

loop_
_symmetry_equiv_pos_as_xyz
'x, y, z'
'-x, y+1/2, -z+1/2'
'-x, -y, -z'
'x, -y-1/2, z-1/2'

loop_
_atom_site_label
_atom_site_type_symbol
_atom_site_fract_x
_atom_site_fract_y
_atom_site_fract_z
_atom_site_U_iso_or_equiv
_atom_site_adp_type
_atom_site_occupancy
_atom_site_symmetry_multiplicity
_atom_site_calc_flag
_atom_site_refinement_flags
Dy1 Dy 0.065517(10) 0.179619(15) 0.371551(15) 0.05663(12) Uani 1 1 d .
C1 C 0.1153(3) 0.2299(4) 0.6651(3) 0.073(2) Uani 1 1 d .
H1 H 0.0893 0.2536 0.6712 0.087 Uiso 1 1 calc R
C2 C 0.1460(3) 0.2175(5) 0.7203(4) 0.088(2) Uani 1 1 d .
H2 H 0.1415 0.2342 0.7630 0.105 Uiso 1 1 calc R
C3 C 0.1841(4) 0.1801(6) 0.7128(5) 0.122(4) Uani 1 1 d .
H3 H 0.2045 0.1703 0.7509 0.147 Uiso 1 1 calc R
C4 C 0.1916(4) 0.1574(6) 0.6493(5) 0.139(4) Uani 1 1 d .
H4 H 0.2171 0.1326 0.6435 0.167 Uiso 1 1 calc R
C5 C 0.1596(3) 0.1730(5) 0.5932(4) 0.102(3) Uani 1 1 d .
H5 H 0.1645 0.1587 0.5498 0.122 Uiso 1 1 calc R
C6 C 0.1214(2) 0.2085(4) 0.6004(3) 0.0656(17) Uani 1 1 d .
C7 C 0.0880(2) 0.2162(3) 0.5381(3) 0.0582(16) Uani 1 1 d .
C8 C 0.0496(2) 0.2557(3) 0.5412(3) 0.0619(17) Uani 1 1 d .
H8 H 0.0478 0.2824 0.5798 0.074 Uiso 1 1 calc R
C9 C 0.0141(2) 0.2567(3) 0.4894(3) 0.0621(17) Uani 1 1 d .
C10 C -0.0275(2) 0.2967(4) 0.4973(4) 0.0677(18) Uani 1 1 d .
C11 C -0.0393(3) 0.3166(4) 0.5588(4) 0.088(2) Uani 1 1 d .
H11 H -0.0207 0.3054 0.5984 0.105 Uiso 1 1 calc R
C12 C -0.0781(3) 0.3528(5) 0.5639(5) 0.115(3) Uani 1 1 d .
H12 H -0.0865 0.3632 0.6065 0.138 Uiso 1 1 calc R
C13 C -0.1035(3) 0.3727(5) 0.5063(6) 0.115(3) Uani 1 1 d .
H13 H -0.1286 0.3996 0.5095 0.138 Uiso 1 1 calc R
C14 C -0.0933(4) 0.3544(7) 0.4435(5) 0.152(5) Uani 1 1 d .
H14 H -0.1116 0.3675 0.4042 0.183 Uiso 1 1 calc R
C15 C -0.0549(3) 0.3154(5) 0.4392(5) 0.117(4) Uani 1 1 d .
H15 H -0.0478 0.3021 0.3966 0.140 Uiso 1 1 calc R
C16 C 0.1702(3) 0.3712(5) 0.4020(5) 0.102(3) Uani 1 1 d .
H16 H 0.1746 0.3251 0.4107 0.123 Uiso 1 1 calc R
C17 C 0.2055(3) 0.4166(6) 0.4169(6) 0.130(4) Uani 1 1 d .
H17 H 0.2335 0.4006 0.4351 0.156 Uiso 1 1 calc R
C18 C 0.1994(4) 0.4834(6) 0.4052(5) 0.112(3) Uani 1 1 d .
H18 H 0.2233 0.5133 0.4144 0.135 Uiso 1 1 calc R
C19 C 0.1601(4) 0.5063(5) 0.3812(5) 0.100(3) Uani 1 1 d .
H19 H 0.1559 0.5528 0.3749 0.120 Uiso 1 1 calc R
C20 C 0.1244(3) 0.4621(4) 0.3647(4) 0.079(2) Uani 1 1 d .
H20 H 0.0967 0.4794 0.3465 0.094 Uiso 1 1 calc R
C21 C 0.1293(2) 0.3944(4) 0.3747(3) 0.0654(18) Uani 1 1 d .
C22 C 0.0929(3) 0.3437(4) 0.3567(3) 0.0643(18) Uani 1 1 d .
C23 C 0.0521(3) 0.3634(3) 0.3195(4) 0.072(2) Uani 1 1 d .
H23 H 0.0464 0.4095 0.3128 0.086 Uiso 1 1 calc R
C24 C 0.0197(2) 0.3170(3) 0.2922(3) 0.0586(17) Uani 1 1 d .
C25 C -0.0229(2) 0.3438(4) 0.2537(4) 0.0679(18) Uani 1 1 d .
C26 C -0.0416(3) 0.4050(4) 0.2679(5) 0.102(3) Uani 1 1 d .
H26 H -0.0278 0.4319 0.3030 0.123 Uiso 1 1 calc R
C27 C -0.0803(3) 0.4267(5) 0.2309(6) 0.126(4) Uani 1 1 d .
H27 H -0.0918 0.4690 0.2406 0.151 Uiso 1 1 calc R
C28 C -0.1028(3) 0.3880(6) 0.1799(5) 0.116(3) Uani 1 1 d .
H28 H -0.1293 0.4034 0.1555 0.140 Uiso 1 1 calc R
C29 C -0.0860(3) 0.3284(5) 0.1664(5) 0.106(3) Uani 1 1 d .
H29 H -0.1014 0.3011 0.1329 0.127 Uiso 1 1 calc R
C30 C -0.0447(3) 0.3047(4) 0.2019(4) 0.088(2) Uani 1 1 d .
H30 H -0.0326 0.2635 0.1901 0.105 Uiso 1 1 calc R
C31 C 0.0486(3) 0.0699(4) 0.1398(4) 0.083(2) Uani 1 1 d .
H31 H 0.0272 0.0696 0.1699 0.099 Uiso 1 1 calc R
C32 C 0.0361(3) 0.0539(5) 0.0726(4) 0.099(3) Uani 1 1 d .
H32 H 0.0064 0.0443 0.0572 0.119 Uiso 1 1 calc R
C33 C 0.0672(4) 0.0521(5) 0.0290(5) 0.117(3) Uani 1 1 d .
H33 H 0.0588 0.0391 -0.0161 0.140 Uiso 1 1 calc R
C34 C 0.1112(4) 0.0690(6) 0.0496(4) 0.118(4) Uani 1 1 d .
H34 H 0.1322 0.0686 0.0189 0.142 Uiso 1 1 calc R
C35 C 0.1235(3) 0.0867(5) 0.1181(4) 0.094(3) Uani 1 1 d .
H35 H 0.1529 0.0989 0.1332 0.113 Uiso 1 1 calc R
C36 C 0.0915(3) 0.0862(3) 0.1635(3) 0.0655(18) Uani 1 1 d .
C37 C 0.1047(2) 0.1049(3) 0.2373(3) 0.0575(16) Uani 1 1 d .
C38 C 0.1475(2) 0.0945(3) 0.2694(3) 0.0650(17) Uani 1 1 d .
H38 H 0.1677 0.0722 0.2451 0.078 Uiso 1 1 calc R
C39 C 0.1626(2) 0.1153(3) 0.3360(3) 0.0614(17) Uani 1 1 d .
C40 C 0.2097(2) 0.1001(4) 0.3653(3) 0.0687(19) Uani 1 1 d .
C41 C 0.2337(3) 0.0495(5) 0.3438(4) 0.101(3) Uani 1 1 d .
H41 H 0.2214 0.0224 0.3076 0.121 Uiso 1 1 calc R
C42 C 0.2758(4) 0.0369(6) 0.3736(6) 0.129(4) Uani 1 1 d .
H42 H 0.2921 0.0009 0.3585 0.155 Uiso 1 1 calc R
C43 C 0.2945(3) 0.0782(8) 0.4269(6) 0.135(4) Uani 1 1 d .
H43 H 0.3237 0.0702 0.4466 0.162 Uiso 1 1 calc R
C44 C 0.2708(4) 0.1299(7) 0.4507(6) 0.146(5) Uani 1 1 d .
H44 H 0.2828 0.1571 0.4870 0.175 Uiso 1 1 calc R
C45 C 0.2285(3) 0.1396(5) 0.4186(5) 0.108(3) Uani 1 1 d .
H45 H 0.2116 0.1748 0.4336 0.130 Uiso 1 1 calc R
C46 C -0.0398(3) 0.1284(4) 0.2962(4) 0.086(2) Uani 1 1 d .
H46 H -0.0382 0.1718 0.2780 0.104 Uiso 1 1 calc R
C47 C -0.0780(3) 0.0911(6) 0.2778(5) 0.106(3) Uani 1 1 d .
H47 H -0.1015 0.1093 0.2482 0.128 Uiso 1 1 calc R
C48 C -0.0813(3) 0.0282(6) 0.3028(6) 0.111(3) Uani 1 1 d .
H48 H -0.1072 0.0031 0.2906 0.133 Uiso 1 1 calc R
C49 C -0.0472(4) 0.0008(5) 0.3458(5) 0.095(3) Uani 1 1 d .
C50 C -0.0487(5) -0.0642(6) 0.3787(8) 0.150(5) Uani 1 1 d .
H50 H -0.0748 -0.0898 0.3726 0.180 Uiso 1 1 calc R
C51 C -0.0132(6) -0.0878(5) 0.4176(8) 0.149(6) Uani 1 1 d .
H51 H -0.0139 -0.1324 0.4330 0.178 Uiso 1 1 calc R
C52 C 0.0274(4) -0.0472(4) 0.4377(5) 0.103(3) Uani 1 1 d .
C53 C 0.0666(6) -0.0677(5) 0.4825(6) 0.136(5) Uani 1 1 d .
H53 H 0.0671 -0.1104 0.5027 0.163 Uiso 1 1 calc R
C54 C 0.1021(5) -0.0275(5) 0.4960(6) 0.124(4) Uani 1 1 d .
H54 H 0.1268 -0.0402 0.5265 0.148 Uiso 1 1 calc R
C55 C 0.1004(3) 0.0348(4) 0.4618(4) 0.094(3) Uani 1 1 d .
H55 H 0.1255 0.0626 0.4694 0.113 Uiso 1 1 calc R
C56 C 0.0296(3) 0.0179(4) 0.4078(4) 0.074(2) Uani 1 1 d .
C57 C -0.0071(3) 0.0430(4) 0.3627(4) 0.071(2) Uani 1 1 d .
C58 C 0.2507(3) 0.8409(6) 0.4430(4) 0.099(3) Uani 1 1 d .
H58 H 0.2650 0.8736 0.4194 0.119 Uiso 1 1 calc R
C59 C 0.2070(5) 0.8548(9) 0.4525(7) 0.158(6) Uani 1 1 d .
H59 H 0.1930 0.8950 0.4373 0.189 Uiso 1 1 calc R
C60 C 0.1873(5) 0.8105(13) 0.4826(8) 0.202(10) Uani 1 1 d .
H60 H 0.1583 0.8192 0.4915 0.242 Uiso 1 1 calc R
C61 C 0.2073(5) 0.7473(11) 0.5040(7) 0.205(8) Uani 1 1 d .
H61 H 0.1908 0.7136 0.5223 0.247 Uiso 1 1 calc R
C62 C 0.2556(3) 0.7362(7) 0.4964(5) 0.141(4) Uani 1 1 d .
H62 H 0.2712 0.6977 0.5131 0.169 Uiso 1 1 calc R
C63 C 0.2749(3) 0.7863(5) 0.4633(4) 0.079(2) Uani 1 1 d .
C64 C 0.3218(3) 0.7828(5) 0.4473(4) 0.080(2) Uani 1 1 d .
C65 C 0.3505(3) 0.7332(5) 0.4784(4) 0.097(3) Uani 1 1 d .
H65 H 0.3393 0.7038 0.5089 0.116 Uiso 1 1 calc R
C66 C 0.3959(3) 0.7243(4) 0.4668(4) 0.080(2) Uani 1 1 d .
C67 C 0.4238(3) 0.6708(4) 0.5042(4) 0.090(3) Uani 1 1 d .
C68 C 0.4108(4) 0.6373(5) 0.5600(5) 0.125(4) Uani 1 1 d .
H68 H 0.3836 0.6471 0.5756 0.151 Uiso 1 1 calc R
C69 C 0.4405(6) 0.5866(6) 0.5937(7) 0.162(5) Uani 1 1 d .
H69 H 0.4327 0.5634 0.6315 0.195 Uiso 1 1 calc R
C70 C 0.4791(5) 0.5734(6) 0.5702(8) 0.156(5) Uani 1 1 d .
H70 H 0.4976 0.5395 0.5908 0.187 Uiso 1 1 calc R
C71 C 0.4919(4) 0.6085(6) 0.5171(7) 0.154(5) Uani 1 1 d .
H71 H 0.5196 0.6000 0.5026 0.185 Uiso 1 1 calc R
C72 C 0.4647(3) 0.6553(5) 0.4853(5) 0.110(3) Uani 1 1 d .
H72 H 0.4741 0.6785 0.4486 0.132 Uiso 1 1 calc R
C73 C 0.3384(3) 0.9765(4) 0.5555(4) 0.087(2) Uani 1 1 d .
H73 H 0.3255 0.9424 0.5269 0.105 Uiso 1 1 calc R
C74 C 0.3129(3) 1.0107(6) 0.5986(5) 0.120(4) Uani 1 1 d .
H74 H 0.2832 0.9979 0.5989 0.144 Uiso 1 1 calc R
C75 C 0.3286(4) 1.0592(7) 0.6381(6) 0.150(5) Uani 1 1 d .
H75 H 0.3106 1.0830 0.6650 0.180 Uiso 1 1 calc R
C76 C 0.3727(5) 1.0745(7) 0.6388(6) 0.174(6) Uani 1 1 d .
H76 H 0.3852 1.1071 0.6697 0.209 Uiso 1 1 calc R
C77 C 0.4005(3) 1.0438(5) 0.5958(4) 0.103(3) Uani 1 1 d .
H77 H 0.4299 1.0578 0.5951 0.123 Uiso 1 1 calc R
C78 C 0.3824(2) 0.9928(4) 0.5551(3) 0.0632(17) Uani 1 1 d .
C79 C 0.4088(2) 0.9557(3) 0.5080(3) 0.0589(16) Uani 1 1 d .
C80 C 0.45385(19) 0.9401(3) 0.5286(3) 0.0544(15) Uani 1 1 d .
H80 H 0.4672 0.9576 0.5700 0.065 Uiso 1 1 calc R
C81 C 0.4797(2) 0.9000(3) 0.4910(3) 0.0553(16) Uani 1 1 d .
C82 C 0.5249(2) 0.8747(4) 0.5227(3) 0.0589(16) Uani 1 1 d .
C83 C 0.5504(2) 0.9088(4) 0.5758(3) 0.0712(19) Uani 1 1 d .
H83 H 0.5400 0.9492 0.5925 0.085 Uiso 1 1 calc R
C84 C 0.5912(3) 0.8825(5) 0.6037(4) 0.095(3) Uani 1 1 d .
H84 H 0.6090 0.9062 0.6378 0.113 Uiso 1 1 calc R
C85 C 0.6054(3) 0.8216(5) 0.5809(5) 0.108(3) Uani 1 1 d .
H85 H 0.6324 0.8032 0.6007 0.129 Uiso 1 1 calc R
C86 C 0.5802(3) 0.7873(5) 0.5292(5) 0.111(3) Uani 1 1 d .
H86 H 0.5901 0.7460 0.5139 0.133 Uiso 1 1 calc R
C87 C 0.5399(3) 0.8143(4) 0.4999(4) 0.087(2) Uani 1 1 d .
H87 H 0.5230 0.7913 0.4645 0.104 Uiso 1 1 calc R
C88 C 0.4964(4) 1.0229(5) 0.2630(4) 0.107(3) Uani 1 1 d .
H88 H 0.5027 0.9878 0.2944 0.128 Uiso 1 1 calc R
C89 C 0.5329(4) 1.0617(8) 0.2428(6) 0.150(5) Uani 1 1 d .
H89 H 0.5621 1.0521 0.2613 0.181 Uiso 1 1 calc R
C90 C 0.5244(6) 1.1118(8) 0.1972(7) 0.151(5) Uani 1 1 d .
H90 H 0.5478 1.1365 0.1827 0.181 Uiso 1 1 calc R
C91 C 0.4799(6) 1.1269(6) 0.1713(7) 0.139(4) Uani 1 1 d .
H91 H 0.4735 1.1624 0.1405 0.167 Uiso 1 1 calc R
C92 C 0.4449(4) 1.0872(5) 0.1927(5) 0.111(3) Uani 1 1 d .
H92 H 0.4155 1.0968 0.1752 0.133 Uiso 1 1 calc R
C93 C 0.4532(3) 1.0351(4) 0.2383(4) 0.080(2) Uani 1 1 d .
C94 C 0.4165(3) 0.9907(4) 0.2609(3) 0.0681(19) Uani 1 1 d .
C95 C 0.3748(3) 0.9900(4) 0.2268(4) 0.086(2) Uani 1 1 d .
H95 H 0.3695 1.0178 0.1885 0.104 Uiso 1 1 calc R
C96 C 0.3393(2) 0.9516(4) 0.2438(4) 0.0674(18) Uani 1 1 d .
C97 C 0.2940(3) 0.9540(4) 0.1999(4) 0.093(2) Uani 1 1 d D
C98 C 0.2854(5) 0.9866(8) 0.1382(7) 0.213(8) Uani 1 1 d .
H98 H 0.3074 1.0127 0.1215 0.256 Uiso 1 1 calc R
C99 C 0.2440(6) 0.9802(12) 0.1017(10) 0.280(13) Uani 1 1 d .
H99 H 0.2405 1.0000 0.0585 0.336 Uiso 1 1 calc R
C100 C 0.2108(5) 0.9519(8) 0.1183(9) 0.190(7) Uani 1 1 d .
H100 H 0.1829 0.9531 0.0921 0.228 Uiso 1 1 calc R
C101 C 0.2185(3) 0.9196(6) 0.1768(7) 0.156(5) Uani 1 1 d .
H101 H 0.1948 0.8950 0.1905 0.188 Uiso 1 1 calc R
C102 C 0.2587(3) 0.9185(5) 0.2204(5) 0.121(3) Uani 1 1 d D
H102 H 0.2615 0.8948 0.2615 0.145 Uiso 1 1 calc R
C103 C 0.4972(3) 0.8276(4) 0.2980(4) 0.091(3) Uani 1 1 d .
H103 H 0.5081 0.8544 0.3353 0.109 Uiso 1 1 calc R
C104 C 0.5274(3) 0.8078(5) 0.2540(5) 0.114(3) Uani 1 1 d .
H104 H 0.5570 0.8223 0.2613 0.136 Uiso 1 1 calc R
C105 C 0.5134(3) 0.7679(5) 0.2015(5) 0.113(3) Uani 1 1 d .
H105 H 0.5336 0.7533 0.1725 0.135 Uiso 1 1 calc R
C106 C 0.4687(3) 0.7477(4) 0.1895(4) 0.082(2) Uani 1 1 d .
C107 C 0.4502(4) 0.7062(5) 0.1345(5) 0.107(3) Uani 1 1 d .
H107 H 0.4688 0.6908 0.1035 0.129 Uiso 1 1 calc R
C108 C 0.4066(4) 0.6880(5) 0.1251(5) 0.108(3) Uani 1 1 d .
H108 H 0.3963 0.6597 0.0888 0.129 Uiso 1 1 calc R
C109 C 0.3762(3) 0.7110(4) 0.1695(4) 0.091(2) Uani 1 1 d .
C110 C 0.3300(4) 0.7004(5) 0.1613(5) 0.118(3) Uani 1 1 d .
H110 H 0.3168 0.6761 0.1236 0.141 Uiso 1 1 calc R
C111 C 0.3054(3) 0.7238(5) 0.2049(5) 0.115(3) Uani 1 1 d .
H111 H 0.2748 0.7154 0.1990 0.139 Uiso 1 1 calc R
C112 C 0.3242(3) 0.7618(4) 0.2611(4) 0.094(3) Uani 1 1 d .
H112 H 0.3056 0.7771 0.2921 0.112 Uiso 1 1 calc R
C113 C 0.3930(3) 0.7534(4) 0.2259(3) 0.0700(19) Uani 1 1 d .
C114 C 0.4400(2) 0.7711(3) 0.2364(4) 0.0676(18) Uani 1 1 d .
Dy2 Dy 0.398398(11) 0.861448(18) 0.366050(15) 0.06258(13) Uani 1 1 d .
N1 N -0.00548(19) 0.1063(3) 0.3381(3) 0.0642(14) Uani 1 1 d .
N2 N 0.0666(2) 0.0570(3) 0.4201(3) 0.0715(16) Uani 1 1 d .
N3 N 0.45496(18) 0.8116(3) 0.2911(3) 0.0660(15) Uani 1 1 d .
N4 N 0.36641(19) 0.7766(3) 0.2720(3) 0.0651(14) Uani 1 1 d .
O1 O 0.09569(15) 0.1835(2) 0.4857(2) 0.0654(12) Uani 1 1 d .
O2 O 0.01248(15) 0.2235(3) 0.4337(2) 0.0762(13) Uani 1 1 d .
O3 O 0.10121(14) 0.2834(2) 0.3751(2) 0.0700(12) Uani 1 1 d .
O4 O 0.02372(15) 0.2531(2) 0.2945(2) 0.0683(12) Uani 1 1 d .
O5 O 0.07336(14) 0.1328(2) 0.2662(2) 0.0602(11) Uani 1 1 d .
O6 O 0.13903(16) 0.1474(3) 0.3724(2) 0.0755(14) Uani 1 1 d .
O7 O 0.33285(17) 0.8253(3) 0.4051(3) 0.0851(15) Uani 1 1 d .
O8 O 0.41373(17) 0.7604(3) 0.4256(3) 0.0828(15) Uani 1 1 d .
O9 O 0.38694(15) 0.9360(3) 0.4527(2) 0.0788(14) Uani 1 1 d .
O10 O 0.46680(15) 0.8789(3) 0.4309(2) 0.0757(13) Uani 1 1 d .
O11 O 0.42892(16) 0.9521(3) 0.3109(2) 0.0764(13) Uani 1 1 d .
O12 O 0.34160(15) 0.9139(3) 0.2951(2) 0.0754(13) Uani 1 1 d .

loop_
_atom_site_aniso_label
_atom_site_aniso_U_11
_atom_site_aniso_U_22
_atom_site_aniso_U_33
_atom_site_aniso_U_23
_atom_site_aniso_U_13
_atom_site_aniso_U_12
Dy1 0.0598(2) 0.0571(2) 0.0517(2) -0.00328(14) 0.00183(15) 0.00930(14)
C1 0.097(6) 0.068(5) 0.051(4) -0.005(4) 0.004(4) 0.000(4)
C2 0.101(7) 0.106(7) 0.055(4) 0.001(5) 0.007(5) -0.008(5)
C3 0.119(9) 0.174(11) 0.066(6) -0.004(6) -0.020(6) 0.007(7)
C4 0.116(9) 0.212(12) 0.085(7) -0.014(7) -0.009(6) 0.065(8)
C5 0.100(7) 0.144(8) 0.056(5) -0.016(5) -0.008(5) 0.025(6)
C6 0.069(5) 0.069(4) 0.059(4) 0.001(4) 0.007(4) 0.002(4)
C7 0.073(5) 0.044(3) 0.056(4) 0.005(3) 0.004(3) -0.004(3)
C8 0.076(5) 0.054(4) 0.054(4) -0.008(3) 0.000(3) 0.006(4)
C9 0.074(5) 0.050(4) 0.065(4) 0.000(3) 0.019(4) -0.005(3)
C10 0.054(4) 0.076(5) 0.073(5) -0.014(4) 0.009(4) 0.009(4)
C11 0.089(6) 0.103(6) 0.076(5) 0.001(4) 0.030(5) 0.029(5)
C12 0.105(8) 0.156(10) 0.090(6) -0.011(6) 0.035(6) 0.038(7)
C13 0.070(6) 0.153(9) 0.125(8) -0.027(7) 0.020(6) 0.036(6)
C14 0.111(8) 0.245(14) 0.095(7) -0.022(8) -0.007(6) 0.106(9)
C15 0.095(7) 0.164(10) 0.085(6) -0.032(6) -0.011(5) 0.044(6)
C16 0.085(6) 0.094(6) 0.117(7) 0.003(5) -0.033(6) -0.002(5)
C17 0.082(6) 0.120(9) 0.172(10) 0.011(8) -0.050(7) -0.015(6)
C18 0.092(7) 0.116(9) 0.124(8) 0.005(7) -0.001(6) -0.030(7)
C19 0.109(7) 0.091(6) 0.103(7) -0.012(5) 0.026(6) -0.020(6)
C20 0.076(5) 0.095(6) 0.064(4) 0.006(4) 0.005(4) -0.020(5)
C21 0.073(5) 0.069(5) 0.051(4) 0.005(4) -0.005(3) 0.007(4)
C22 0.082(5) 0.055(4) 0.056(4) 0.003(3) 0.006(4) -0.004(4)
C23 0.087(5) 0.051(4) 0.072(4) 0.004(3) -0.015(4) 0.006(4)
C24 0.069(4) 0.052(4) 0.052(4) -0.011(3) -0.007(3) 0.003(3)
C25 0.076(5) 0.062(4) 0.063(4) 0.012(4) 0.000(4) 0.010(4)
C26 0.086(6) 0.079(6) 0.130(7) -0.019(5) -0.032(5) 0.018(5)
C27 0.107(7) 0.093(7) 0.165(10) -0.019(7) -0.031(7) 0.043(6)
C28 0.105(7) 0.105(8) 0.128(8) 0.009(7) -0.031(6) 0.026(6)
C29 0.098(7) 0.117(8) 0.093(6) 0.009(6) -0.032(5) -0.006(6)
C30 0.106(6) 0.078(5) 0.070(5) 0.009(4) -0.021(5) 0.002(5)
C31 0.085(6) 0.092(6) 0.069(5) -0.022(4) 0.001(4) -0.011(5)
C32 0.105(7) 0.110(7) 0.075(5) -0.024(5) -0.018(5) 0.000(5)
C33 0.136(9) 0.140(9) 0.069(6) -0.040(6) -0.004(6) -0.005(7)
C34 0.115(8) 0.183(11) 0.057(5) -0.012(6) 0.016(5) 0.028(8)
C35 0.091(6) 0.137(8) 0.054(4) 0.000(5) 0.009(4) 0.016(5)
C36 0.086(5) 0.058(4) 0.051(4) -0.008(3) 0.003(4) 0.004(4)
C37 0.059(4) 0.061(4) 0.055(4) -0.004(3) 0.016(3) 0.001(3)
C38 0.057(4) 0.071(4) 0.065(4) -0.011(4) 0.000(3) 0.011(3)
C39 0.061(4) 0.066(4) 0.058(4) 0.000(4) 0.007(4) 0.009(3)
C40 0.062(4) 0.087(5) 0.058(4) 0.002(4) 0.011(4) 0.017(4)
C41 0.073(5) 0.126(7) 0.100(6) -0.016(6) 0.000(5) 0.042(5)
C42 0.103(8) 0.177(11) 0.109(8) 0.006(8) 0.022(7) 0.058(8)
C43 0.067(6) 0.218(14) 0.115(8) 0.055(9) -0.004(6) 0.023(8)
C44 0.087(8) 0.196(13) 0.145(10) -0.043(9) -0.029(7) 0.044(8)
C45 0.074(6) 0.147(9) 0.099(6) -0.024(6) -0.007(5) 0.028(6)
C46 0.067(5) 0.088(6) 0.102(6) 0.000(5) 0.001(5) 0.000(4)
C47 0.080(6) 0.126(8) 0.113(7) -0.023(7) 0.008(5) -0.013(6)
C48 0.088(7) 0.120(9) 0.129(9) -0.016(7) 0.030(7) -0.025(7)
C49 0.105(7) 0.077(6) 0.113(7) -0.020(6) 0.057(6) -0.023(6)
C50 0.146(12) 0.091(9) 0.226(16) -0.022(9) 0.078(12) -0.026(8)
C51 0.200(14) 0.059(6) 0.207(15) 0.005(8) 0.107(13) -0.012(9)
C52 0.147(9) 0.057(5) 0.112(7) -0.013(5) 0.051(7) 0.002(6)
C53 0.222(15) 0.068(7) 0.124(9) 0.023(7) 0.046(10) 0.056(8)
C54 0.176(11) 0.072(6) 0.116(8) 0.022(6) -0.009(8) 0.027(7)
C55 0.118(7) 0.073(5) 0.084(5) -0.005(5) -0.012(5) 0.023(5)
C56 0.112(7) 0.050(4) 0.067(5) -0.002(4) 0.042(5) 0.005(4)
C57 0.101(6) 0.052(4) 0.066(4) -0.016(4) 0.039(4) -0.001(4)
C58 0.060(5) 0.155(9) 0.083(6) 0.014(6) 0.014(5) 0.003(6)
C59 0.108(11) 0.240(17) 0.131(11) 0.052(10) 0.038(8) -0.006(10)
C60 0.105(11) 0.36(3) 0.141(13) -0.016(16) 0.005(9) 0.107(16)
C61 0.143(12) 0.35(2) 0.135(11) -0.010(14) 0.079(11) -0.119(14)
C62 0.086(7) 0.203(12) 0.141(9) 0.052(9) 0.045(7) 0.005(7)
C63 0.061(5) 0.114(7) 0.064(4) 0.012(5) 0.011(4) 0.003(5)
C64 0.073(5) 0.105(6) 0.062(4) -0.001(5) 0.009(4) 0.002(5)
C65 0.103(7) 0.118(7) 0.073(5) 0.039(5) 0.026(5) 0.007(6)
C66 0.085(6) 0.083(5) 0.072(5) 0.009(4) 0.012(4) 0.011(5)
C67 0.110(7) 0.079(5) 0.081(5) 0.027(5) 0.013(5) 0.012(5)
C68 0.126(9) 0.132(9) 0.120(8) 0.057(7) 0.024(7) 0.022(7)
C69 0.232(16) 0.113(9) 0.146(10) 0.066(8) 0.041(11) 0.039(10)
C70 0.157(12) 0.128(10) 0.181(13) 0.040(10) 0.018(10) 0.067(9)
C71 0.144(10) 0.143(10) 0.183(12) 0.081(10) 0.052(9) 0.069(8)
C72 0.109(8) 0.113(7) 0.112(7) 0.034(6) 0.027(6) 0.046(6)
C73 0.072(5) 0.112(6) 0.081(5) -0.005(5) 0.022(4) 0.008(5)
C74 0.078(6) 0.181(11) 0.107(7) -0.027(8) 0.035(6) 0.024(7)
C75 0.110(9) 0.218(14) 0.129(9) -0.076(10) 0.034(8) 0.029(9)
C76 0.138(11) 0.222(15) 0.153(10) -0.114(11) -0.019(9) 0.031(10)
C77 0.082(6) 0.125(7) 0.100(6) -0.047(6) 0.008(5) 0.020(5)
C78 0.060(4) 0.083(5) 0.048(4) 0.004(4) 0.013(3) 0.013(4)
C79 0.063(4) 0.072(4) 0.043(3) 0.011(3) 0.009(3) -0.005(3)
C80 0.043(3) 0.068(4) 0.051(3) -0.003(3) 0.005(3) -0.002(3)
C81 0.052(4) 0.065(4) 0.048(4) 0.010(3) 0.001(3) -0.009(3)
C82 0.045(4) 0.075(5) 0.057(4) 0.002(4) 0.009(3) 0.000(3)
C83 0.060(4) 0.088(5) 0.067(4) 0.000(4) 0.013(4) 0.004(4)
C84 0.055(5) 0.140(8) 0.083(5) -0.006(6) -0.015(4) 0.010(5)
C85 0.078(6) 0.137(9) 0.105(7) 0.000(6) 0.002(6) 0.032(6)
C86 0.095(7) 0.108(7) 0.126(8) -0.018(6) -0.006(6) 0.052(6)
C87 0.075(5) 0.077(5) 0.104(6) -0.018(5) -0.008(5) 0.011(4)
C88 0.120(8) 0.123(8) 0.078(6) -0.005(5) 0.014(6) -0.037(7)
C89 0.124(9) 0.216(14) 0.113(8) -0.009(9) 0.019(8) -0.074(10)
C90 0.174(14) 0.162(13) 0.123(10) 0.007(9) 0.036(10) -0.055(11)
C91 0.190(13) 0.103(8) 0.133(10) 0.021(7) 0.055(11) -0.017(9)
C92 0.125(8) 0.095(6) 0.115(7) 0.023(6) 0.023(6) -0.018(6)
C93 0.085(6) 0.097(6) 0.059(4) -0.007(4) 0.017(4) -0.025(5)
C94 0.081(5) 0.078(5) 0.046(4) -0.006(4) 0.009(4) -0.004(4)
C95 0.092(6) 0.111(7) 0.052(4) 0.010(4) -0.005(4) -0.023(5)
C96 0.062(4) 0.079(5) 0.057(4) -0.005(4) -0.006(4) 0.003(4)
C97 0.101(7) 0.089(6) 0.085(6) 0.000(5) -0.011(5) 0.018(5)
C98 0.177(13) 0.241(16) 0.195(13) 0.125(13) -0.079(11) -0.103(12)
C99 0.192(17) 0.37(3) 0.225(17) 0.155(18) -0.162(16) -0.102(18)
C100 0.138(12) 0.187(15) 0.207(15) 0.016(12) -0.122(12) 0.014(10)
C101 0.081(7) 0.146(10) 0.220(14) -0.003(10) -0.068(8) -0.012(7)
C102 0.074(6) 0.144(9) 0.137(8) 0.029(7) -0.016(6) -0.011(6)
C103 0.060(5) 0.124(7) 0.091(6) -0.027(5) 0.019(5) 0.004(5)
C104 0.068(6) 0.161(9) 0.114(7) -0.047(7) 0.020(5) -0.005(6)
C105 0.099(7) 0.131(8) 0.114(7) -0.050(7) 0.038(6) 0.014(6)
C106 0.079(6) 0.090(5) 0.079(5) -0.018(5) 0.025(5) 0.010(4)
C107 0.132(9) 0.106(7) 0.094(6) -0.036(6) 0.053(6) 0.007(6)
C108 0.111(8) 0.110(7) 0.108(7) -0.040(6) 0.038(7) -0.004(6)
C109 0.123(8) 0.076(5) 0.074(5) -0.017(5) 0.010(5) -0.009(5)
C110 0.101(8) 0.137(9) 0.115(8) -0.043(7) 0.012(7) -0.039(7)
C111 0.078(6) 0.138(9) 0.133(8) -0.046(7) 0.021(6) -0.038(6)
C112 0.070(5) 0.117(7) 0.092(6) -0.033(5) 0.004(5) -0.023(5)
C113 0.079(5) 0.068(4) 0.061(4) 0.003(4) 0.003(4) -0.001(4)
C114 0.073(5) 0.062(4) 0.069(4) 0.003(4) 0.011(4) 0.005(4)
Dy2 0.0542(2) 0.0813(3) 0.0519(2) -0.00049(16) 0.00550(16) 0.00666(16)
N1 0.071(4) 0.056(3) 0.066(3) -0.006(3) 0.010(3) -0.002(3)
N2 0.094(5) 0.054(3) 0.065(4) 0.006(3) 0.002(3) 0.022(3)
N3 0.053(3) 0.078(4) 0.068(4) -0.012(3) 0.010(3) -0.004(3)
N4 0.060(4) 0.076(4) 0.058(3) -0.012(3) 0.006(3) -0.005(3)
O1 0.071(3) 0.077(3) 0.047(2) -0.006(2) 0.006(2) 0.016(2)
O2 0.067(3) 0.093(4) 0.067(3) -0.023(3) 0.003(2) 0.017(3)
O3 0.061(3) 0.071(3) 0.073(3) 0.010(3) -0.014(2) 0.004(2)
O4 0.078(3) 0.046(2) 0.072(3) -0.007(2) -0.024(2) 0.004(2)
O5 0.055(3) 0.072(3) 0.052(2) -0.010(2) 0.001(2) 0.003(2)
O6 0.066(3) 0.103(4) 0.056(3) -0.018(3) 0.004(2) 0.015(3)
O7 0.072(3) 0.103(4) 0.084(4) 0.019(3) 0.024(3) 0.004(3)
O8 0.078(3) 0.094(4) 0.080(3) 0.023(3) 0.023(3) 0.019(3)
O9 0.061(3) 0.108(4) 0.063(3) -0.018(3) -0.009(2) 0.013(3)
O10 0.058(3) 0.119(4) 0.048(2) -0.012(3) 0.001(2) 0.003(3)
O11 0.071(3) 0.086(3) 0.071(3) 0.002(3) 0.004(3) 0.000(3)
O12 0.063(3) 0.093(4) 0.067(3) 0.013(3) -0.004(2) 0.003(3)

loop_
_atom_type_symbol
_atom_type_description
_atom_type_scat_dispersion_real
_atom_type_scat_dispersion_imag
_atom_type_scat_source
C C 0.0033 0.0016 'International Tables Vol C Tables 4.2.6.8 and 6.1.1.4'
H H 0.0000 0.0000 'International Tables Vol C Tables 4.2.6.8 and 6.1.1.4'
O O 0.0106 0.0060 'International Tables Vol C Tables 4.2.6.8 and 6.1.1.4'
N N 0.0061 0.0033 'International Tables Vol C Tables 4.2.6.8 and 6.1.1.4'
Dy Dy -0.1892 4.4098 'International Tables Vol C Tables 4.2.6.8 and 6.1.1.4'

loop_
_geom_angle_atom_site_label_1
_geom_angle_atom_site_label_2
_geom_angle_atom_site_label_3
_geom_angle
O2 Dy1 O6 146.23(16)
O2 Dy1 O3 90.22(17)
O6 Dy1 O3 78.40(17)
O2 Dy1 O5 141.65(16)
O6 Dy1 O5 71.99(15)
O3 Dy1 O5 106.33(15)
O2 Dy1 O1 71.62(15)
O6 Dy1 O1 75.04(15)
O3 Dy1 O1 79.40(15)
O5 Dy1 O1 144.41(15)
O2 Dy1 O4 76.22(16)
O6 Dy1 O4 127.78(17)
O3 Dy1 O4 71.64(15)
O5 Dy1 O4 76.71(15)
O1 Dy1 O4 136.15(14)
O2 Dy1 N2 97.45(18)
O6 Dy1 N2 76.9(2)
O3 Dy1 N2 145.91(18)
O5 Dy1 N2 87.89(16)
O1 Dy1 N2 71.79(17)
O4 Dy1 N2 142.45(18)
O2 Dy1 N1 74.84(17)
O6 Dy1 N1 127.62(17)
O3 Dy1 N1 150.06(17)
O5 Dy1 N1 73.95(15)
O1 Dy1 N1 118.39(17)
O4 Dy1 N1 79.56(17)
N2 Dy1 N1 63.2(2)
C2 C1 C6 122.0(7)
C2 C1 H1 119.0
C6 C1 H1 119.0
C1 C2 C3 120.0(8)
C1 C2 H2 120.0
C3 C2 H2 120.0
C4 C3 C2 120.1(9)
C4 C3 H3 120.0
C2 C3 H3 120.0
C3 C4 C5 118.1(9)
C3 C4 H4 121.0
C5 C4 H4 121.0
C6 C5 C4 122.1(8)
C6 C5 H5 118.9
C4 C5 H5 118.9
C5 C6 C1 117.6(7)
C5 C6 C7 117.0(6)
C1 C6 C7 125.2(7)
O1 C7 C8 123.8(6)
O1 C7 C6 116.6(6)
C8 C7 C6 119.6(6)
C9 C8 C7 122.8(6)
C9 C8 H8 118.6
C7 C8 H8 118.6
O2 C9 C8 124.9(6)
O2 C9 C10 114.5(6)
C8 C9 C10 120.6(6)
C11 C10 C15 118.0(7)
C11 C10 C9 123.6(7)
C15 C10 C9 118.3(7)
C10 C11 C12 121.9(8)
C10 C11 H11 119.1
C12 C11 H11 119.1
C13 C12 C11 119.1(8)
C13 C12 H12 120.5
C11 C12 H12 120.5
C12 C13 C14 121.3(8)
C12 C13 H13 119.4
C14 C13 H13 119.4
C13 C14 C15 118.9(9)
C13 C14 H14 120.5
C15 C14 H14 120.5
C10 C15 C14 120.6(8)
C10 C15 H15 119.7
C14 C15 H15 119.7
C21 C16 C17 119.9(9)
C21 C16 H16 120.0
C17 C16 H16 120.0
C18 C17 C16 120.4(9)
C18 C17 H17 119.8
C16 C17 H17 119.8
C19 C18 C17 120.2(10)
C19 C18 H18 119.9
C17 C18 H18 119.9
C18 C19 C20 120.7(10)
C18 C19 H19 119.6
C20 C19 H19 119.6
C21 C20 C19 121.0(8)
C21 C20 H20 119.5
C19 C20 H20 119.5
C20 C21 C16 117.7(8)
C20 C21 C22 124.1(7)
C16 C21 C22 118.2(7)
O3 C22 C23 122.7(6)
O3 C22 C21 116.7(6)
C23 C22 C21 120.6(6)
C24 C23 C22 123.1(6)
C24 C23 H23 118.5
C22 C23 H23 118.5
O4 C24 C23 125.3(6)
O4 C24 C25 116.1(6)
C23 C24 C25 118.6(6)
C26 C25 C30 118.1(7)
C26 C25 C24 123.4(7)
C30 C25 C24 118.4(6)
C27 C26 C25 120.7(8)
C27 C26 H26 119.6
C25 C26 H26 119.6
C26 C27 C28 122.0(9)
C26 C27 H27 119.0
C28 C27 H27 119.0
C29 C28 C27 118.4(9)
C29 C28 H28 120.8
C27 C28 H28 120.8
C28 C29 C30 121.7(9)
C28 C29 H29 119.1
C30 C29 H29 119.1
C25 C30 C29 119.1(8)
C25 C30 H30 120.5
C29 C30 H30 120.5
C36 C31 C32 121.6(8)
C36 C31 H31 119.2
C32 C31 H31 119.2
C33 C32 C31 119.7(9)
C33 C32 H32 120.2
C31 C32 H32 120.2
C32 C33 C34 121.5(8)
C32 C33 H33 119.3
C34 C33 H33 119.3
C33 C34 C35 118.4(9)
C33 C34 H34 120.8
C35 C34 H34 120.8
C36 C35 C34 119.8(8)
C36 C35 H35 120.1
C34 C35 H35 120.1
C31 C36 C35 118.9(6)
C31 C36 C37 121.1(6)
C35 C36 C37 120.0(7)
O5 C37 C38 123.7(6)
O5 C37 C36 114.5(6)
C38 C37 C36 121.7(6)
C37 C38 C39 124.3(6)
C37 C38 H38 117.9
C39 C38 H38 117.9
O6 C39 C38 123.5(6)
O6 C39 C40 117.4(6)
C38 C39 C40 119.1(6)
C41 C40 C45 118.6(8)
C41 C40 C39 123.6(7)
C45 C40 C39 117.7(7)
C40 C41 C42 121.1(9)
C40 C41 H41 119.5
C42 C41 H41 119.5
C41 C42 C43 119.3(10)
C41 C42 H42 120.3
C43 C42 H42 120.3
C44 C43 C42 121.3(10)
C44 C43 H43 119.4
C42 C43 H43 119.4
C43 C44 C45 116.4(11)
C43 C44 H44 121.8
C45 C44 H44 121.8
C44 C45 C40 123.3(9)
C44 C45 H45 118.4
C40 C45 H45 118.4
N1 C46 C47 123.8(9)
N1 C46 H46 118.1
C47 C46 H46 118.1
C48 C47 C46 119.6(10)
C48 C47 H47 120.2
C46 C47 H47 120.2
C47 C48 C49 120.8(10)
C47 C48 H48 119.6
C49 C48 H48 119.6
C48 C49 C50 124.8(11)
C48 C49 C57 117.0(9)
C50 C49 C57 118.1(11)
C51 C50 C49 120.4(13)
C51 C50 H50 119.8
C49 C50 H50 119.8
C50 C51 C52 123.5(11)
C50 C51 H51 118.3
C52 C51 H51 118.3
C56 C52 C53 115.5(10)
C56 C52 C51 117.3(11)
C53 C52 C51 127.1(11)
C54 C53 C52 122.2(10)
C54 C53 H53 118.9
C52 C53 H53 118.9
C53 C54 C55 116.4(11)
C53 C54 H54 121.8
C55 C54 H54 121.8
N2 C55 C54 125.4(10)
N2 C55 H55 117.3
C54 C55 H55 117.3
N2 C56 C52 121.4(9)
N2 C56 C57 118.4(6)
C52 C56 C57 120.2(9)
N1 C57 C56 119.3(7)
N1 C57 C49 120.7(8)
C56 C57 C49 120.0(8)
C63 C58 C59 127.8(10)
C63 C58 H58 116.1
C59 C58 H58 116.1
C60 C59 C58 116.5(16)
C60 C59 H59 121.8
C58 C59 H59 121.8
C59 C60 C61 122.9(16)
C59 C60 H60 118.6
C61 C60 H60 118.5
C60 C61 C62 118.6(13)
C60 C61 H61 120.7
C62 C61 H61 120.7
C63 C62 C61 115.0(12)
C63 C62 H62 122.5
C61 C62 H62 122.5
C58 C63 C62 118.8(8)
C58 C63 C64 118.2(8)
C62 C63 C64 123.0(9)
O7 C64 C65 123.7(7)
O7 C64 C63 116.7(8)
C65 C64 C63 119.6(8)
C64 C65 C66 124.9(7)
C64 C65 H65 117.6
C66 C65 H65 117.6
O8 C66 C65 122.2(7)
O8 C66 C67 117.7(7)
C65 C66 C67 120.2(8)
C72 C67 C68 117.8(9)
C72 C67 C66 119.8(8)
C68 C67 C66 122.4(9)
C67 C68 C69 118.3(10)
C67 C68 H68 120.9
C69 C68 H68 120.9
C70 C69 C68 119.6(11)
C70 C69 H69 120.2
C68 C69 H69 120.2
C69 C70 C71 121.1(12)
C69 C70 H70 119.4
C71 C70 H70 119.4
C72 C71 C70 119.9(11)
C72 C71 H71 120.0
C70 C71 H71 120.0
C71 C72 C67 123.1(10)
C71 C72 H72 118.4
C67 C72 H72 118.4
C78 C73 C74 120.1(9)
C78 C73 H73 119.9
C74 C73 H73 119.9
C75 C74 C73 122.7(10)
C75 C74 H74 118.6
C73 C74 H74 118.6
C74 C75 C76 117.1(10)
C74 C75 H75 121.5
C76 C75 H75 121.5
C75 C76 C77 123.8(11)
C75 C76 H76 118.1
C77 C76 H76 118.1
C78 C77 C76 116.8(9)
C78 C77 H77 121.6
C76 C77 H77 121.6
C77 C78 C73 119.3(7)
C77 C78 C79 121.8(7)
C73 C78 C79 118.9(7)
O9 C79 C80 124.4(6)
O9 C79 C78 115.4(6)
C80 C79 C78 120.0(6)
C81 C80 C79 123.9(6)
C81 C80 H80 118.0
C79 C80 H80 118.0
O10 C81 C80 123.9(6)
O10 C81 C82 115.7(6)
C80 C81 C82 120.2(5)
C87 C82 C83 119.4(7)
C87 C82 C81 118.1(6)
C83 C82 C81 122.5(6)
C84 C83 C82 119.9(7)
C84 C83 H83 120.0
C82 C83 H83 120.0
C85 C84 C83 119.7(8)
C85 C84 H84 120.1
C83 C84 H84 120.1
C84 C85 C86 120.6(9)
C84 C85 H85 119.7
C86 C85 H85 119.7
C85 C86 C87 119.9(8)
C85 C86 H86 120.1
C87 C86 H86 120.1
C82 C87 C86 120.5(8)
C82 C87 H87 119.8
C86 C87 H87 119.8
C93 C88 C89 122.8(10)
C93 C88 H88 118.6
C89 C88 H88 118.6
C90 C89 C88 119.3(13)
C90 C89 H89 120.4
C88 C89 H89 120.4
C89 C90 C91 119.6(13)
C89 C90 H90 120.2
C91 C90 H90 120.2
C90 C91 C92 119.1(12)
C90 C91 H91 120.5
C92 C91 H91 120.5
C93 C92 C91 121.9(11)
C93 C92 H92 119.1
C91 C92 H92 119.1
C88 C93 C92 117.3(8)
C88 C93 C94 119.6(8)
C92 C93 C94 123.1(8)
O11 C94 C95 123.3(7)
O11 C94 C93 114.9(7)
C95 C94 C93 121.7(7)
C94 C95 C96 125.8(7)
C94 C95 H95 117.1
C96 C95 H95 117.1
O12 C96 C95 123.5(7)
O12 C96 C97 115.8(7)
C95 C96 C97 120.6(7)
C98 C97 C102 115.5(9)
C98 C97 C96 125.2(9)
C102 C97 C96 119.2(8)
C99 C98 C97 118.9(12)
C99 C98 H98 120.5
C97 C98 H98 120.5
C100 C99 C98 128.6(17)
C100 C99 H99 115.7
C98 C99 H99 115.7
C99 C100 C101 113.2(13)
C99 C100 H100 123.4
C101 C100 H100 123.4
C100 C101 C102 126.5(13)
C100 C101 H101 116.8
C102 C101 H101 116.8
C97 C102 C101 117.0(10)
C97 C102 H102 121.5
C101 C102 H102 121.5
N3 C103 C104 125.0(8)
N3 C103 H103 117.5
C104 C103 H103 117.5
C105 C104 C103 119.2(9)
C105 C104 H104 120.4
C103 C104 H104 120.4
C104 C105 C106 120.3(8)
C104 C105 H105 119.8
C106 C105 H105 119.8
C105 C106 C107 125.0(8)
C105 C106 C114 116.8(7)
C107 C106 C114 118.2(8)
C108 C107 C106 122.8(8)
C108 C107 H107 118.6
C106 C107 H107 118.6
C107 C108 C109 121.5(9)
C107 C108 H108 119.3
C109 C108 H108 119.3
C110 C109 C108 126.2(9)
C110 C109 C113 115.4(8)
C108 C109 C113 118.2(9)
C111 C110 C109 121.1(9)
C111 C110 H110 119.5
C109 C110 H110 119.5
C110 C111 C112 120.7(9)
C110 C111 H111 119.6
C112 C111 H111 119.6
N4 C112 C111 123.0(8)
N4 C112 H112 118.5
C111 C112 H112 118.5
N4 C113 C109 122.3(7)
N4 C113 C114 118.0(6)
C109 C113 C114 119.8(7)
N3 C114 C106 122.3(7)
N3 C114 C113 118.2(6)
C106 C114 C113 119.5(7)
O9 Dy2 O10 72.62(16)
O9 Dy2 O12 89.85(17)
O10 Dy2 O12 144.05(18)
O9 Dy2 O7 74.72(18)
O10 Dy2 O7 126.78(17)
O12 Dy2 O7 75.02(18)
O9 Dy2 O8 101.97(18)
O10 Dy2 O8 74.95(19)
O12 Dy2 O8 140.52(18)
O7 Dy2 O8 72.19(18)
O9 Dy2 O11 87.94(17)
O10 Dy2 O11 76.65(17)
O12 Dy2 O11 71.47(17)
O7 Dy2 O11 142.12(18)
O8 Dy2 O11 145.36(18)
O9 Dy2 N3 146.51(17)
O10 Dy2 N3 76.53(17)
O12 Dy2 N3 108.27(17)
O7 Dy2 N3 136.35(18)
O8 Dy2 N3 82.01(17)
O11 Dy2 N3 72.38(17)
O9 Dy2 N4 149.56(17)
O10 Dy2 N4 135.92(17)
O12 Dy2 N4 70.92(17)
O7 Dy2 N4 77.55(18)
O8 Dy2 N4 80.99(18)
O11 Dy2 N4 106.93(17)
N3 Dy2 N4 63.82(18)
C46 N1 C57 118.2(7)
C46 N1 Dy1 122.4(5)
C57 N1 Dy1 119.4(5)
C55 N2 C56 119.0(7)
C55 N2 Dy1 121.2(6)
C56 N2 Dy1 119.4(5)
C103 N3 C114 116.3(6)
C103 N3 Dy2 123.7(5)
C114 N3 Dy2 119.7(4)
C112 N4 C113 117.4(6)
C112 N4 Dy2 122.3(5)
C113 N4 Dy2 119.8(4)
C7 O1 Dy1 136.1(4)
C9 O2 Dy1 134.3(4)
C22 O3 Dy1 138.8(4)
C24 O4 Dy1 132.6(4)
C37 O5 Dy1 137.1(4)
C39 O6 Dy1 138.9(4)
C64 O7 Dy2 137.2(5)
C66 O8 Dy2 137.7(5)
C79 O9 Dy2 136.4(4)
C81 O10 Dy2 135.5(4)
C94 O11 Dy2 136.6(5)
C96 O12 Dy2 135.8(5)

loop_
_geom_bond_atom_site_label_1
_geom_bond_atom_site_label_2
_geom_bond_distance
Dy1 O2 2.299(4)
Dy1 O6 2.301(5)
Dy1 O3 2.304(5)
Dy1 O5 2.312(4)
Dy1 O1 2.321(4)
Dy1 O4 2.346(4)
Dy1 N2 2.595(6)
Dy1 N1 2.595(6)
C1 C2 1.361(10)
C1 C6 1.377(9)
C1 H1 0.9300
C2 C3 1.384(12)
C2 H2 0.9300
C3 C4 1.376(12)
C3 H3 0.9300
C4 C5 1.408(12)
C4 H4 0.9300
C5 C6 1.369(10)
C5 H5 0.9300
C6 C7 1.495(9)
C7 O1 1.263(7)
C7 C8 1.401(9)
C8 C9 1.384(9)
C8 H8 0.9300
C9 O2 1.276(7)
C9 C10 1.504(9)
C10 C11 1.362(9)
C10 C15 1.375(10)
C11 C12 1.382(11)
C11 H11 0.9300
C12 C13 1.347(12)
C12 H12 0.9300
C13 C14 1.362(12)
C13 H13 0.9300
C14 C15 1.399(12)
C14 H14 0.9300
C15 H15 0.9300
C16 C21 1.360(10)
C16 C17 1.391(12)
C16 H16 0.9300
C17 C18 1.342(12)
C17 H17 0.9300
C18 C19 1.298(12)
C18 H18 0.9300
C19 C20 1.389(11)
C19 H19 0.9300
C20 C21 1.352(10)
C20 H20 0.9300
C21 C22 1.492(10)
C22 O3 1.257(8)
C22 C23 1.406(10)
C23 C24 1.394(9)
C23 H23 0.9300
C24 O4 1.264(7)
C24 C25 1.503(9)
C25 C26 1.372(10)
C25 C30 1.378(10)
C26 C27 1.364(11)
C26 H26 0.9300
C27 C28 1.371(12)
C27 H27 0.9300
C28 C29 1.316(12)
C28 H28 0.9300
C29 C30 1.428(11)
C29 H29 0.9300
C30 H30 0.9300
C31 C36 1.355(10)
C31 C32 1.367(10)
C31 H31 0.9300
C32 C33 1.350(12)
C32 H32 0.9300
C33 C34 1.377(13)
C33 H33 0.9300
C34 C35 1.398(10)
C34 H34 0.9300
C35 C36 1.395(10)
C35 H35 0.9300
C36 C37 1.505(8)
C37 O5 1.284(7)
C37 C38 1.381(9)
C38 C39 1.396(9)
C38 H38 0.9300
C39 O6 1.243(7)
C39 C40 1.495(9)
C40 C41 1.332(10)
C40 C45 1.372(11)
C41 C42 1.352(12)
C41 H41 0.9300
C42 C43 1.391(15)
C42 H42 0.9300
C43 C44 1.360(14)
C43 H43 0.9300
C44 C45 1.364(12)
C44 H44 0.9300
C45 H45 0.9300
C46 N1 1.315(9)
C46 C47 1.376(11)
C46 H46 0.9300
C47 C48 1.338(12)
C47 H47 0.9300
C48 C49 1.360(13)
C48 H48 0.9300
C49 C50 1.438(15)
C49 C57 1.467(11)
C50 C51 1.318(17)
C50 H50 0.9300
C51 C52 1.473(16)
C51 H51 0.9300
C52 C56 1.415(11)
C52 C53 1.442(15)
C53 C54 1.330(15)
C53 H53 0.9300
C54 C55 1.397(12)
C54 H54 0.9300
C55 N2 1.301(9)
C55 H55 0.9300
C56 N2 1.351(9)
C56 C57 1.419(11)
C57 N1 1.341(8)
C58 C63 1.330(11)
C58 C59 1.380(15)
C58 H58 0.9300
C59 C60 1.24(2)
C59 H59 0.9300
C60 C61 1.42(2)
C60 H60 0.9300
C61 C62 1.496(17)
C61 H61 0.9300
C62 C63 1.353(12)
C62 H62 0.9300
C63 C64 1.487(10)
C64 O7 1.254(9)
C64 C65 1.396(11)
C65 C66 1.424(11)
C65 H65 0.9300
C66 O8 1.250(8)
C66 C67 1.484(11)
C67 C72 1.365(11)
C67 C68 1.381(11)
C68 C69 1.445(14)
C68 H68 0.9300
C69 C70 1.328(15)
C69 H69 0.9300
C70 C71 1.350(15)
C70 H70 0.9300
C71 C72 1.336(12)
C71 H71 0.9300
C72 H72 0.9300
C73 C78 1.366(9)
C73 C74 1.388(11)
C73 H73 0.9300
C74 C75 1.285(14)
C74 H74 0.9300
C75 C76 1.361(15)
C75 H75 0.9300
C76 C77 1.400(13)
C76 H76 0.9300
C77 C78 1.355(10)
C77 H77 0.9300
C78 C79 1.488(9)
C79 O9 1.263(7)
C79 C80 1.400(8)
C80 C81 1.387(8)
C80 H80 0.9300
C81 O10 1.270(7)
C81 C82 1.508(8)
C82 C87 1.367(9)
C82 C83 1.392(9)
C83 C84 1.384(10)
C83 H83 0.9300
C84 C85 1.366(12)
C84 H84 0.9300
C85 C86 1.371(12)
C85 H85 0.9300
C86 C87 1.382(11)
C86 H86 0.9300
C87 H87 0.9300
C88 C93 1.352(12)
C88 C89 1.435(13)
C88 H88 0.9300
C89 C90 1.339(16)
C89 H89 0.9300
C90 C91 1.405(17)
C90 H90 0.9300
C91 C92 1.417(14)
C91 H91 0.9300
C92 C93 1.365(11)
C92 H92 0.9300
C93 C94 1.518(10)
C94 O11 1.262(8)
C94 C95 1.349(10)
C95 C96 1.386(10)
C95 H95 0.9300
C96 O12 1.249(8)
C96 C97 1.521(10)
C97 C98 1.373(13)
C97 C102 1.374(8)
C98 C99 1.366(17)
C98 H98 0.9300
C99 C100 1.22(2)
C99 H99 0.9300
C100 C101 1.312(18)
C100 H100 0.9300
C101 C102 1.396(12)
C101 H101 0.9300
C102 H102 0.9300
C103 N3 1.303(9)
C103 C104 1.388(10)
C103 H103 0.9300
C104 C105 1.325(11)
C104 H104 0.9300
C105 C106 1.396(11)
C105 H105 0.9300
C106 C107 1.416(11)
C106 C114 1.420(9)
C107 C108 1.350(13)
C107 H107 0.9300
C108 C109 1.418(11)
C108 H108 0.9300
C109 C110 1.396(12)
C109 C113 1.430(10)
C110 C111 1.290(12)
C110 H110 0.9300
C111 C112 1.396(11)
C111 H111 0.9300
C112 N4 1.294(8)
C112 H112 0.9300
C113 N4 1.364(8)
C113 C114 1.448(10)
C114 N3 1.371(8)
Dy2 O9 2.310(4)
Dy2 O10 2.311(4)
Dy2 O12 2.313(5)
Dy2 O7 2.319(5)
Dy2 O8 2.326(5)
Dy2 O11 2.337(5)
Dy2 N3 2.584(5)
Dy2 N4 2.590(5)
